data_7033026
loop_
_publ_author_name
'Mutelet, B.'
'Boudin, S.'
'P\'erez, O'
'Rueff, J. M.'
'Labb\'e, C'
'Jaffr\`es, P A'

_publ_section_title
;
 La1-xLnxH(O3PCH3)2 (Ln = Tb, Eu; 0 &lt; x &#x2264; 1): an
 organic-inorganic hybrid with lanthanide chains and tunable luminescence
 properties.
;
_journal_issue 3
_journal_name_full 'Dalton transactions (Cambridge, England : 2003)'
_journal_page_first 1186
_journal_page_last 1192
_journal_paper_doi 10.1039/c4dt02643h
_journal_volume 44
_journal_year 2015
_chemical_formula_moiety 'C2 H8 La1 O6 P2'
_chemical_formula_structural 'C4 H16 La2 O12 P4 '
_chemical_formula_sum 'C4 H16 La2 O12 P4'
_chemical_formula_weight 657.87
_chemical_name_systematic 'Lanthanum methylphosphonate'
_space_group_IT_number 2
_symmetry_cell_setting triclinic
_symmetry_Int_Tables_number 2
_symmetry_space_group_name_Hall '-P 1'
_symmetry_space_group_name_H-M 'P -1'
_cell_angle_alpha 73.807(8)
_cell_angle_beta 83.716(8)
_cell_angle_gamma 73.693(7)
_cell_formula_units_Z 1
_cell_length_a 5.3801(10)
_cell_length_b 8.1410(15)
_cell_length_c 10.1367(19)
_cell_measurement_reflns_used 9577
_cell_measurement_temperature 293
_cell_measurement_theta_max 40
_cell_measurement_theta_min 2.5
_cell_volume 408.98(13)
_computing_cell_refinement cell_now
_computing_data_collection 'APEX2 suite'
_computing_data_reduction SAINT
_computing_structure_refinement JANA2006
_computing_structure_solution SUPERFLIP
_diffrn_ambient_temperature 293
_diffrn_detector 'APEX2 CCD'
_diffrn_measured_fraction_theta_full 0.98
_diffrn_measured_fraction_theta_max 0.81
_diffrn_measurement_device '4-circles diffractometer'
_diffrn_measurement_device_type KappaCCD
_diffrn_measurement_method 'omega / phi scan'
_diffrn_radiation_probe x-ray
_diffrn_radiation_source 'X-ray micro focus tube'
_diffrn_radiation_type 'Mo K\a'
_diffrn_radiation_wavelength 0.71069
_diffrn_reflns_av_R_equivalents 0
_diffrn_reflns_av_unetI/netI 0.0517
_diffrn_reflns_limit_h_max 9
_diffrn_reflns_limit_h_min -8
_diffrn_reflns_limit_k_max 14
_diffrn_reflns_limit_k_min -13
_diffrn_reflns_limit_l_max 18
_diffrn_reflns_limit_l_min 0
_diffrn_reflns_number 3783
_diffrn_reflns_theta_full 27.35
_diffrn_reflns_theta_max 41.28
_diffrn_reflns_theta_min 2.09
_diffrn_source_current 0.6mA
_diffrn_source_power 30W
_diffrn_source_voltage 50kV
_exptl_absorpt_coefficient_mu 5.596
_exptl_absorpt_correction_T_max 0.442865
_exptl_absorpt_correction_T_min 0.275591
_exptl_absorpt_correction_type multi-scan
_exptl_absorpt_process_details 'absorption correction with TWINABS'
_exptl_crystal_colour colourless
_exptl_crystal_density_diffrn 2.6711
_exptl_crystal_description platelet
_exptl_crystal_F_000 310
_exptl_crystal_recrystallization_method Hydrothermal
_exptl_crystal_size_max 0.25
_exptl_crystal_size_mid 0.15
_exptl_crystal_size_min 0.02
_refine_diff_density_max 4.01
_refine_diff_density_min -4.63
_refine_ls_extinction_method none
_refine_ls_goodness_of_fit_gt 1.37
_refine_ls_goodness_of_fit_ref 1.28
_refine_ls_hydrogen_treatment constr
_refine_ls_number_constraints 0
_refine_ls_number_parameters 126
_refine_ls_number_reflns 3777
_refine_ls_number_restraints 0
_refine_ls_R_factor_all 0.0629
_refine_ls_R_factor_gt 0.0473
_refine_ls_shift/su_max 0.0080
_refine_ls_shift/su_mean 0.0011
_refine_ls_structure_factor_coef F
_refine_ls_weighting_details w=1/(\s^2^(F)+0.0009F^2^)
_refine_ls_weighting_scheme sigma
_refine_ls_wR_factor_gt 0.0591
_refine_ls_wR_factor_ref 0.0611
_reflns_number_gt 3090
_reflns_number_total 3777
_reflns_threshold_expression I>3\s(I)
_cod_data_source_file c4dt02643h2.cif
_cod_data_source_block I
_cod_depositor_comments
;
The following automatic conversions were performed:

'_diffrn_radiation_probe' value 'X-ray' changed to 'x-ray' according
to
/usr/data/users/saulius/crontab/automatic-downloads/rss-feeds/RSC/lib/dictionaries/cif_core.dic
dictionary named 'cif_core.dic' version 2.4.2 from 2011-04-26.

Automatic conversion script
Id: cif_fix_values 2827 2014-09-09 07:05:25Z andrius 

 Adding full bibliography for 7033026.cif.
;
_cod_original_formula_sum 'C4 H16 La2 O12 P4 '
_cod_database_code 7033026

loop_
_space_group_symop_id
_space_group_symop_operation_xyz
1 x,y,z
2 -x,-y,-z

loop_
_atom_site_label
_atom_site_type_symbol
_atom_site_fract_x
_atom_site_fract_y
_atom_site_fract_z
_atom_site_adp_type
_atom_site_U_iso_or_equiv
_atom_site_site_symmetry_multiplicity
_atom_site_occupancy
_atom_site_calc_flag
La1 La 0.2524(2) 0.26231(13) 0.46194(6) Uani 0.0140(3) 2 1 d
P1 P 0.8887(4) 0.0622(3) 0.2977(2) Uani 0.0141(6) 2 1 d
P2 P -0.3652(4) 0.5750(3) 0.2973(2) Uani 0.0134(6) 2 1 d
O1 O 0.0763(12) 0.1675(8) 0.2980(7) Uani 0.020(2) 2 1 d
O2 O -0.0242(11) 0.1387(8) 0.6747(7) Uani 0.021(2) 2 1 d
O3 O 0.6732(11) 0.0717(8) 0.4087(7) Uani 0.020(2) 2 1 d
O4 O -0.1664(11) 0.4901(8) 0.4098(6) Uani 0.0184(18) 2 1 d
O5 O 0.4501(12) 0.4679(8) 0.2966(7) Uani 0.021(2) 2 1 d
O6 O -0.5062(11) 0.7582(7) 0.3267(6) Uani 0.0173(18) 2 1 d
C1 C 0.7368(16) 0.1326(13) 0.1370(9) Uani 0.031(3) 2 1 d
C2 C -0.2004(15) 0.6156(13) 0.1348(8) Uani 0.028(3) 2 1 d
H1c1 H 0.862293 0.101654 0.067098 Uiso 0.0374 2 1 d
H2c1 H 0.60069 0.075522 0.142968 Uiso 0.0374 2 1 d
H3c1 H 0.66519 0.258793 0.114237 Uiso 0.0374 2 1 d
H1c2 H -0.067737 0.671899 0.138596 Uiso 0.0334 2 1 d
H2c2 H -0.123145 0.505218 0.111571 Uiso 0.0334 2 1 d
H3c2 H -0.321339 0.691443 0.066202 Uiso 0.0334 2 1 d
H1o2 H -0.095925 0.244893 0.660149 Uiso 0.0255 2 1 d
H1o6 H -0.580119 0.854143 0.342107 Uiso 0.0207 2 1 d

loop_
_atom_site_aniso_label
_atom_site_aniso_type_symbol
_atom_site_aniso_U_11
_atom_site_aniso_U_22
_atom_site_aniso_U_33
_atom_site_aniso_U_12
_atom_site_aniso_U_13
_atom_site_aniso_U_23
La1 La 0.0080(3) 0.0098(5) 0.0249(5) -0.0017(3) 0.0024(6) -0.0071(7)
P1 P 0.0091(8) 0.0136(9) 0.0200(9) -0.0024(6) -0.0024(6) -0.0050(7)
P2 P 0.0104(8) 0.0102(8) 0.0193(8) -0.0028(6) -0.0014(6) -0.0033(7)
O1 O 0.013(3) 0.018(3) 0.033(3) -0.004(2) -0.002(2) -0.012(2)
O2 O 0.009(3) 0.015(3) 0.041(4) -0.0014(18) 0.002(2) -0.012(2)
O3 O 0.013(3) 0.016(3) 0.030(3) -0.002(2) 0.000(2) -0.003(2)
O4 O 0.012(3) 0.015(2) 0.025(3) 0.0021(19) -0.007(2) -0.003(2)
O5 O 0.018(3) 0.022(3) 0.026(3) -0.009(2) 0.000(2) -0.008(2)
O6 O 0.013(3) 0.010(2) 0.028(3) 0.0013(17) -0.006(2) -0.006(2)
C1 C 0.035(5) 0.033(5) 0.028(4) -0.012(3) -0.013(3) -0.004(3)
C2 C 0.030(4) 0.032(5) 0.021(4) -0.008(3) 0.005(3) -0.009(3)

loop_
_atom_type_symbol
_atom_type_scat_dispersion_real
_atom_type_scat_dispersion_imag
_atom_type_scat_source
C 0.0033 0.0016 'International Tables Vol C tables 4.2.6.8 and 6.1.1.1'
H 0.0000 0.0000 'International Tables Vol C tables 4.2.6.8 and 6.1.1.1'
La -0.2871 2.4523 'International Tables Vol C tables 4.2.6.8 and 6.1.1.1'
O 0.0106 0.0060 'International Tables Vol C tables 4.2.6.8 and 6.1.1.1'
P 0.1023 0.0942 'International Tables Vol C tables 4.2.6.8 and 6.1.1.1'
Tb -0.1723 4.1537 'International Tables Vol C tables 4.2.6.8 and 6.1.1.1'

loop_
_geom_angle_atom_site_label_1
_geom_angle_atom_site_label_2
_geom_angle_atom_site_label_3
_geom_angle_site_symmetry_1
_geom_angle_site_symmetry_3
_geom_angle
O1 La1 O3 . . 86.6(2)
O1 La1 O4 . . 77.4(2)
O1 La1 O5 . . 96.2(2)
O3 La1 O4 . . 156.1(2)
O3 La1 O5 . . 77.2(2)
O4 La1 O5 . . 86.86(19)
O1 P1 O2 1_655 2_656 111.6(3)
O1 P1 O3 1_655 . 114.9(4)
O1 P1 C1 1_655 . 110.7(4)
O2 P1 O3 2_656 . 103.8(3)
O2 P1 C1 2_656 . 108.3(5)
O3 P1 C1 . . 107.1(4)
O4 P2 O5 . 1_455 114.2(3)
O4 P2 O6 . . 103.3(4)
O4 P2 C2 . . 109.2(4)
O5 P2 O6 1_455 . 112.2(4)
O5 P2 C2 1_455 . 109.5(5)
O6 P2 C2 . . 108.1(4)
La1 O1 P1 . 1_455 137.8(4)
P1 O2 H1o2 2_656 . 180
La1 O3 P1 . . 141.8(3)
La1 O4 P2 . . 141.1(4)
La1 O5 P2 . 1_655 137.3(4)
P2 O6 H1o6 . . 180
P1 C1 H1c1 . . 109.47
P1 C1 H2c1 . . 109.47
P1 C1 H3c1 . . 109.47
H1c1 C1 H2c1 . . 109.47
H1c1 C1 H3c1 . . 109.47
H2c1 C1 H3c1 . . 109.47
P2 C2 H1c2 . . 109.47
P2 C2 H2c2 . . 109.47
P2 C2 H3c2 . . 109.47
H1c2 C2 H2c2 . . 109.47
H1c2 C2 H3c2 . . 109.47
H2c2 C2 H3c2 . . 109.47

loop_
_geom_bond_atom_site_label_1
_geom_bond_atom_site_label_2
_geom_bond_site_symmetry_2
_geom_bond_distance
La1 O1 . 2.393(8)
La1 O2 . 2.609(6)
La1 O3 . 2.460(6)
La1 O3 2_656 2.606(6)
La1 O4 . 2.483(5)
La1 O4 2_566 2.602(7)
La1 O5 . 2.406(6)
La1 O6 2_566 2.607(7)
P1 O1 1_655 1.498(8)
P1 O2 2_656 1.550(6)
P1 O3 . 1.526(6)
P1 C1 . 1.776(9)
P2 O4 . 1.528(6)
P2 O5 1_455 1.497(8)
P2 O6 . 1.566(6)
P2 C2 . 1.775(8)
O1 O2 2_556 2.521(10)
O1 O3 1_455 2.549(9)
O1 C1 1_455 2.699(13)
O2 O3 2_656 2.420(8)
O2 O6 2_466 2.428(8)
O2 C1 2_656 2.700(10)
O2 H1o2 . 0.82
O3 O3 2_656 2.743(8)
O3 C1 . 2.660(11)
O4 O4 2_566 2.760(10)
O4 O5 1_455 2.540(10)
O4 O6 . 2.426(7)
O4 C2 . 2.696(10)
O5 O6 1_655 2.542(10)
O5 C2 1_655 2.677(11)
O6 C2 . 2.707(11)
O6 H1o6 . 0.82
C1 H1c1 . 0.96
C1 H2c1 . 0.96
C1 H3c1 . 0.96
C2 H1c2 . 0.96
C2 H2c2 . 0.96
C2 H3c2 . 0.96
H1c1 H2c1 . 1.5677
H1c1 H3c1 . 1.5677
H2c1 H3c1 . 1.5677
H1c2 H2c2 . 1.5677
H1c2 H3c2 . 1.5677
H2c2 H3c2 . 1.5677

loop_
_geom_hbond_atom_site_label_D
_geom_hbond_atom_site_label_H
_geom_hbond_atom_site_label_A
_geom_hbond_site_symmetry_A
_geom_hbond_distance_DH
_geom_hbond_distance_HA
_geom_hbond_distance_DA
_geom_hbond_angle_DHA
O2 H1o2 O6 2_466 0.82 2.14 2.428(8) 100.83
O6 H1o6 O2 2_466 0.82 2.14 2.428(8) 100.80

loop_
_jana_cell_twin_matrix_id
_jana_cell_twin_volume_fraction
_jana_cell_twin_matrix_1_1
_jana_cell_twin_matrix_1_2
_jana_cell_twin_matrix_1_3
_jana_cell_twin_matrix_2_1
_jana_cell_twin_matrix_2_2
_jana_cell_twin_matrix_2_3
_jana_cell_twin_matrix_3_1
_jana_cell_twin_matrix_3_2
_jana_cell_twin_matrix_3_3
1 0.640(4) 1 0 0 0 1 0 0 0 1
2 0.360(4) -1 0 -0.1274 0 -1 -0.6708 0 0 1

loop_
_jana_atom_site_adp_c_label
_jana_atom_site_adp_c_type_symbol
_jana_atom_site_adp_c_111
_jana_atom_site_adp_c_112
_jana_atom_site_adp_c_113
_jana_atom_site_adp_c_122
_jana_atom_site_adp_c_123
_jana_atom_site_adp_c_133
_jana_atom_site_adp_c_222
_jana_atom_site_adp_c_223
_jana_atom_site_adp_c_233
_jana_atom_site_adp_c_333
La1 La 0.0014(10) -0.0010(4) 0.00006(12) 0.0010(3) 0.00002(9) 0.0000(2) -0.0015(3) 0.00011(12) -0.00027(15) -0.00007(11)

loop_
_jana_atom_site_adp_d_label
_jana_atom_site_adp_d_type_symbol
_jana_atom_site_adp_d_1111
_jana_atom_site_adp_d_1112
_jana_atom_site_adp_d_1113
_jana_atom_site_adp_d_1122
_jana_atom_site_adp_d_1123
_jana_atom_site_adp_d_1133
_jana_atom_site_adp_d_1222
_jana_atom_site_adp_d_1223
_jana_atom_site_adp_d_1233
_jana_atom_site_adp_d_1333
_jana_atom_site_adp_d_2222
_jana_atom_site_adp_d_2223
_jana_atom_site_adp_d_2233
_jana_atom_site_adp_d_2333
_jana_atom_site_adp_d_3333
La1 La 0.0001(6) -0.0003(2) -0.0017(4) 0.00062(16) -0.00076(17) -0.00030(8) -0.00098(15) 0.00138(13) -0.00078(8) 0.00231(19) -0.0002(2) -0.00047(16) 0.00033(10) -0.00063(13) 0.00085(11)
